data_2223085
loop_
_publ_author_name
'Cai, Ying-Jie'
'Li, Jin'
'Huang, Peng'
'Zeng, Qing-Fu'

_publ_section_title
;
 Bis{2-[2-(dimethylamino)ethyliminomethyl]-4,6-disulfanylphenolato}cobalt(II)
 monohydrate
;
_journal_coeditor_code HB5056
_journal_issue 9
_journal_name_full 'Acta Crystallographica Section E'
_journal_page_first m1146
_journal_paper_doi 10.1107/S1600536809033650
_journal_volume 65
_journal_year 2009
_chemical_formula_iupac '[Co (C11 H15 N2 O S2)2], H2 O'
_chemical_formula_moiety 'C22 H30 Co N4 O2 S4, H2 O'
_chemical_formula_sum 'C22 H32 Co N4 O3 S4'
_chemical_formula_weight 587.69
_chemical_name_systematic
;
Bis{2-[2-(dimethylamino)ethyliminomethyl]-4,6-disulfanylphenolato}cobalt(II)
monohydrate
;
_space_group_IT_number 60
_symmetry_cell_setting orthorhombic
_symmetry_space_group_name_Hall '-P 2n 2ab'
_symmetry_space_group_name_H-M 'P b c n'
_atom_sites_solution_hydrogens geom
_atom_sites_solution_primary direct
_atom_sites_solution_secondary difmap
_audit_creation_method SHELXL-97
_cell_angle_alpha 90.00
_cell_angle_beta 90.00
_cell_angle_gamma 90.00
_cell_formula_units_Z 4
_cell_length_a 12.3755(15)
_cell_length_b 9.2485(15)
_cell_length_c 22.827(3)
_cell_measurement_reflns_used 25
_cell_measurement_temperature 296(2)
_cell_measurement_theta_max 12
_cell_measurement_theta_min 9
_cell_volume 2612.7(6)
_computing_cell_refinement 'CAD-4 Software (Enraf--Nonius, 1989)'
_computing_data_collection 'CAD-4 Software (Enraf--Nonius, 1989)'
_computing_data_reduction 'XCAD4 (Harms & Wocadlo, 1995)'
_computing_molecular_graphics 'SHELXTL (Sheldrick, 2008)'
_computing_publication_material 'SHELXTL (Sheldrick, 2008)'
_computing_structure_refinement 'SHELXL97 (Sheldrick, 2008)'
_computing_structure_solution 'SHELXS97 (Sheldrick, 2008)'
_diffrn_ambient_temperature 296(2)
_diffrn_measured_fraction_theta_full 0.994
_diffrn_measured_fraction_theta_max 0.994
_diffrn_measurement_device_type 'Enraf--Nonius CAD-4'
_diffrn_measurement_method \w/2\q
_diffrn_radiation_monochromator graphite
_diffrn_radiation_source 'fine-focus sealed tube'
_diffrn_radiation_type MoK\a
_diffrn_radiation_wavelength 0.71073
_diffrn_reflns_av_R_equivalents 0.0308
_diffrn_reflns_av_sigmaI/netI 0.0216
_diffrn_reflns_limit_h_max 15
_diffrn_reflns_limit_h_min -15
_diffrn_reflns_limit_k_max 6
_diffrn_reflns_limit_k_min -11
_diffrn_reflns_limit_l_max 27
_diffrn_reflns_limit_l_min -28
_diffrn_reflns_number 13847
_diffrn_reflns_theta_full 25.98
_diffrn_reflns_theta_max 25.98
_diffrn_reflns_theta_min 2.43
_diffrn_standards_decay_% 1
_diffrn_standards_interval_count 3
_diffrn_standards_interval_time 120
_diffrn_standards_number 200
_exptl_absorpt_coefficient_mu 1.008
_exptl_absorpt_correction_T_max 0.7866
_exptl_absorpt_correction_T_min 0.7518
_exptl_absorpt_correction_type psi-scan
_exptl_absorpt_process_details '(North <i>et al.</i>,  1968)'
_exptl_crystal_colour red
_exptl_crystal_density_diffrn 1.494
_exptl_crystal_density_method 'not measured'
_exptl_crystal_description block
_exptl_crystal_F_000 1228
_exptl_crystal_size_max 0.30
_exptl_crystal_size_mid 0.25
_exptl_crystal_size_min 0.25
_refine_diff_density_max 0.844
_refine_diff_density_min -0.962
_refine_ls_extinction_method none
_refine_ls_goodness_of_fit_ref 1.057
_refine_ls_hydrogen_treatment mixed
_refine_ls_matrix_type full
_refine_ls_number_parameters 160
_refine_ls_number_reflns 2548
_refine_ls_number_restraints 1
_refine_ls_restrained_S_all 1.057
_refine_ls_R_factor_all 0.0659
_refine_ls_R_factor_gt 0.0544
_refine_ls_shift/su_max 0.001
_refine_ls_shift/su_mean 0.000
_refine_ls_structure_factor_coef Fsqd
_refine_ls_weighting_details 'calc w=1/[\s^2^(Fo^2^)+(0.1201P)^2^+2.1692P] where P=(Fo^2^+2Fc^2^)/3'
_refine_ls_weighting_scheme calc
_refine_ls_wR_factor_gt 0.1722
_refine_ls_wR_factor_ref 0.1859
_reflns_number_gt 2039
_reflns_number_total 2548
_reflns_threshold_expression I>2\s(I)
_cod_data_source_file hb5056.cif
_cod_data_source_block I
_cod_database_code 2223085
_cod_database_fobs_code 2223085

loop_
_symmetry_equiv_pos_as_xyz
'x, y, z'
'-x+1/2, -y+1/2, z+1/2'
'-x, y, -z+1/2'
'x+1/2, -y+1/2, -z'
'-x, -y, -z'
'x-1/2, y-1/2, -z-1/2'
'x, -y, z-1/2'
'-x-1/2, y-1/2, z'

loop_
_atom_site_type_symbol
_atom_site_label
_atom_site_fract_x
_atom_site_fract_y
_atom_site_fract_z
_atom_site_U_iso_or_equiv
_atom_site_adp_type
_atom_site_calc_flag
_atom_site_refinement_flags
_atom_site_occupancy
_atom_site_disorder_assembly
_atom_site_disorder_group
C C3 0.2776(3) 0.1848(3) 0.68222(16) 0.0417(8) Uani d . 1 . .
H H3 0.2082 0.2207 0.6768 0.050 Uiso calc R 1 . .
C C4 0.4167(3) 0.0107(3) 0.64302(14) 0.0380(7) Uani d . 1 . .
C C5 0.3168(3) 0.0854(4) 0.63802(14) 0.0395(7) Uani d . 1 . .
C C6 0.4439(3) -0.0791(4) 0.59437(15) 0.0467(9) Uani d . 1 . .
C C7 0.2502(3) 0.0634(4) 0.58895(17) 0.0524(10) Uani d . 1 . .
H H7 0.1846 0.1120 0.5866 0.063 Uiso calc R 1 . .
C C8 0.2678(3) 0.3286(4) 0.76616(19) 0.0507(9) Uani d . 1 . .
H H8A 0.2245 0.2739 0.7938 0.061 Uiso calc R 1 . .
H H8B 0.2195 0.3881 0.7429 0.061 Uiso calc R 1 . .
C C9 0.3788(4) -0.0974(4) 0.54666(16) 0.0588(11) Uani d . 1 . .
H H9 0.4004 -0.1560 0.5157 0.071 Uiso calc R 1 . .
C C10 0.2796(4) -0.0272(5) 0.54503(18) 0.0623(12) Uani d . 1 . .
C C11 0.3458(3) 0.4236(4) 0.79892(18) 0.0514(9) Uani d . 1 . .
H H11A 0.3791 0.4909 0.7718 0.062 Uiso calc R 1 . .
H H11B 0.3066 0.4795 0.8279 0.062 Uiso calc R 1 . .
C C14 0.5090(4) 0.4381(5) 0.8533(2) 0.0673(13) Uani d . 1 . .
H H14A 0.5339 0.5032 0.8234 0.101 Uiso calc R 1 . .
H H14B 0.5692 0.3847 0.8686 0.101 Uiso calc R 1 . .
H H14C 0.4757 0.4922 0.8842 0.101 Uiso calc R 1 . .
C C15 0.3836(4) 0.2501(5) 0.87496(19) 0.0651(12) Uani d . 1 . .
H H15A 0.3375 0.3091 0.8989 0.098 Uiso calc R 1 . .
H H15B 0.4402 0.2100 0.8987 0.098 Uiso calc R 1 . .
H H15C 0.3421 0.1732 0.8579 0.098 Uiso calc R 1 . .
Co Co1 0.5000 0.18183(7) 0.7500 0.0390(3) Uani d S 1 . .
H H2A 0.502(3) 0.789(4) 0.7815(11) 0.059(14) Uiso d D 1 . .
N N1 0.4310(2) 0.3386(3) 0.82838(13) 0.0431(7) Uani d . 1 . .
N N2 0.3272(2) 0.2283(3) 0.72746(13) 0.0401(6) Uani d . 1 . .
O O1 0.48006(19) 0.0189(3) 0.68755(11) 0.0412(6) Uani d . 1 . .
O O2 0.5000 0.7436(5) 0.7500 0.0605(11) Uiso d SD 1 . .
S S1 0.19385(15) -0.05824(19) 0.48627(6) 0.0990(6) Uani d . 1 . .
H H1 0.1107 0.0061 0.4937 0.148 Uiso calc R 1 . .
S S2 0.56823(10) -0.16647(13) 0.59645(5) 0.0678(4) Uani d . 1 . .
H H2 0.5567 -0.2860 0.6159 0.102 Uiso calc R 1 . .

loop_
_atom_site_aniso_label
_atom_site_aniso_U_11
_atom_site_aniso_U_22
_atom_site_aniso_U_33
_atom_site_aniso_U_12
_atom_site_aniso_U_13
_atom_site_aniso_U_23
C3 0.0367(18) 0.0393(18) 0.049(2) -0.0001(13) -0.0046(14) 0.0043(14)
C4 0.0496(19) 0.0308(15) 0.0336(16) -0.0073(14) -0.0017(14) 0.0007(12)
C5 0.0439(18) 0.0357(16) 0.0391(17) -0.0069(14) -0.0053(14) 0.0024(13)
C6 0.062(2) 0.0407(18) 0.0372(17) -0.0006(16) 0.0042(16) -0.0029(14)
C7 0.055(2) 0.054(2) 0.048(2) -0.0105(18) -0.0152(17) 0.0112(16)
C8 0.042(2) 0.055(2) 0.056(2) 0.0115(16) 0.0015(17) -0.0060(17)
C9 0.086(3) 0.053(2) 0.0371(19) -0.012(2) -0.0050(19) -0.0067(16)
C10 0.085(3) 0.061(2) 0.041(2) -0.021(2) -0.022(2) 0.0033(18)
C11 0.057(2) 0.0418(19) 0.055(2) 0.0080(17) 0.0037(18) -0.0054(16)
C14 0.056(3) 0.068(3) 0.078(3) -0.004(2) 0.003(2) -0.028(2)
C15 0.076(3) 0.066(3) 0.054(2) 0.011(2) 0.018(2) 0.004(2)
Co1 0.0383(4) 0.0381(4) 0.0406(4) 0.000 -0.0028(2) 0.000
N1 0.0433(16) 0.0398(15) 0.0462(16) 0.0012(12) 0.0001(13) -0.0065(12)
N2 0.0376(15) 0.0375(14) 0.0452(16) 0.0029(11) -0.0013(12) -0.0018(13)
O1 0.0498(13) 0.0367(12) 0.0372(12) 0.0030(10) -0.0080(10) -0.0059(10)
S1 0.1182(13) 0.1170(13) 0.0616(8) -0.0154(9) -0.0498(8) -0.0119(7)
S2 0.0758(8) 0.0646(7) 0.0629(7) 0.0195(6) 0.0044(5) -0.0196(5)

loop_
_atom_type_symbol
_atom_type_description
_atom_type_scat_dispersion_real
_atom_type_scat_dispersion_imag
_atom_type_scat_source
C C 0.0033 0.0016 'International Tables Vol C Tables 4.2.6.8 and 6.1.1.4'
H H 0.0000 0.0000 'International Tables Vol C Tables 4.2.6.8 and 6.1.1.4'
N N 0.0061 0.0033 'International Tables Vol C Tables 4.2.6.8 and 6.1.1.4'
O O 0.0106 0.0060 'International Tables Vol C Tables 4.2.6.8 and 6.1.1.4'
S S 0.1246 0.1234 'International Tables Vol C Tables 4.2.6.8 and 6.1.1.4'
Co Co 0.3494 0.9721 'International Tables Vol C Tables 4.2.6.8 and 6.1.1.4'

loop_
_geom_angle_atom_site_label_1
_geom_angle_atom_site_label_2
_geom_angle_atom_site_label_3
_geom_angle_site_symmetry_1
_geom_angle_site_symmetry_3
_geom_angle
_geom_angle_publ_flag
N2 C3 C5 . . 127.4(3) ?
N2 C3 H3 . . 116.3 ?
C5 C3 H3 . . 116.3 ?
O1 C4 C5 . . 124.4(3) ?
O1 C4 C6 . . 120.4(3) ?
C5 C4 C6 . . 115.2(3) ?
C7 C5 C4 . . 120.2(3) ?
C7 C5 C3 . . 116.8(3) ?
C4 C5 C3 . . 123.0(3) ?
C9 C6 C4 . . 123.6(4) ?
C9 C6 S2 . . 119.1(3) ?
C4 C6 S2 . . 117.3(3) ?
C10 C7 C5 . . 121.4(4) ?
C10 C7 H7 . . 119.3 ?
C5 C7 H7 . . 119.3 ?
N2 C8 C11 . . 110.2(3) ?
N2 C8 H8A . . 109.6 ?
C11 C8 H8A . . 109.6 ?
N2 C8 H8B . . 109.6 ?
C11 C8 H8B . . 109.6 ?
H8A C8 H8B . . 108.1 ?
C6 C9 C10 . . 119.0(4) ?
C6 C9 H9 . . 120.5 ?
C10 C9 H9 . . 120.5 ?
C7 C10 C9 . . 120.4(4) ?
C7 C10 S1 . . 120.7(4) ?
C9 C10 S1 . . 118.9(3) ?
N1 C11 C8 . . 111.9(3) ?
N1 C11 H11A . . 109.2 ?
C8 C11 H11A . . 109.2 ?
N1 C11 H11B . . 109.2 ?
C8 C11 H11B . . 109.2 ?
H11A C11 H11B . . 107.9 ?
N1 C14 H14A . . 109.5 ?
N1 C14 H14B . . 109.5 ?
H14A C14 H14B . . 109.5 ?
N1 C14 H14C . . 109.5 ?
H14A C14 H14C . . 109.5 ?
H14B C14 H14C . . 109.5 ?
N1 C15 H15A . . 109.5 ?
N1 C15 H15B . . 109.5 ?
H15A C15 H15B . . 109.5 ?
N1 C15 H15C . . 109.5 ?
H15A C15 H15C . . 109.5 ?
H15B C15 H15C . . 109.5 ?
O1 Co1 O1 . 3_656 87.65(14) ?
O1 Co1 N2 . 3_656 114.06(10) ?
O1 Co1 N2 3_656 3_656 82.47(10) ?
O1 Co1 N2 . . 82.48(10) ?
O1 Co1 N2 3_656 . 114.06(10) ?
N2 Co1 N2 3_656 . 157.88(15) ?
N1 Co1 O1 . . 151.87(12) ?
N1 Co1 N2 . . 73.88(12) ?
N1 Co1 N1 . 3_656 107.64(12) ?
C14 N1 C15 . . 109.7(4) ?
C14 N1 C11 . . 108.4(3) ?
C15 N1 C11 . . 110.0(3) ?
C3 N2 C8 . . 116.5(3) ?
C3 N2 Co1 . . 126.0(2) ?
C8 N2 Co1 . . 117.3(2) ?
C4 O1 Co1 . . 130.8(2) ?
C10 S1 H1 . . 109.5 ?
C6 S2 H2 . . 109.5 ?

loop_
_geom_bond_atom_site_label_1
_geom_bond_atom_site_label_2
_geom_bond_site_symmetry_2
_geom_bond_distance
_geom_bond_publ_flag
C3 N2 . 1.267(5) ?
C3 C5 . 1.449(5) ?
C3 H3 . 0.9300 ?
C4 O1 . 1.286(4) ?
C4 C5 . 1.421(5) ?
C4 C6 . 1.427(5) ?
C5 C7 . 1.406(5) ?
C6 C9 . 1.366(5) ?
C6 S2 . 1.738(4) ?
C7 C10 . 1.356(6) ?
C7 H7 . 0.9300 ?
C8 N2 . 1.477(5) ?
C8 C11 . 1.505(6) ?
C8 H8A . 0.9700 ?
C8 H8B . 0.9700 ?
C9 C10 . 1.389(7) ?
C9 H9 . 0.9300 ?
C10 S1 . 1.735(4) ?
C11 N1 . 1.478(5) ?
C11 H11A . 0.9700 ?
C11 H11B . 0.9700 ?
C14 N1 . 1.449(5) ?
C14 H14A . 0.9600 ?
C14 H14B . 0.9600 ?
C14 H14C . 0.9600 ?
C15 N1 . 1.464(5) ?
C15 H15A . 0.9600 ?
C15 H15B . 0.9600 ?
C15 H15C . 0.9600 ?
Co1 O1 . 2.089(2) y
Co1 O1 3_656 2.089(2) ?
Co1 N2 3_656 2.241(3) ?
Co1 N2 . 2.241(3) y
Co1 N1 . 2.456(3) y
Co1 N1 3_656 2.456(3) ?
O2 H2A . 0.832(10) ?
S1 H1 . 1.2000 ?
S2 H2 . 1.2000 ?

loop_
_geom_hbond_atom_site_label_D
_geom_hbond_atom_site_label_H
_geom_hbond_atom_site_label_A
_geom_hbond_site_symmetry_A
_geom_hbond_distance_DH
_geom_hbond_distance_HA
_geom_hbond_distance_DA
_geom_hbond_angle_DHA
O2 H2A S2 3_666 0.832(10) 2.95(2) 3.7001(17) 151(4)
O2 H2A O1 3_666 0.832(10) 2.25(3) 2.928(5) 139(4)
